data_8105622
loop_
_publ_author_name
'Liguo, Yang'
'Xin, Wang'
'Yongsheng, Niu'
'Haixiang, Song'
'Dayong, Tian'
'Linna, Gao'

_publ_section_title
;
 Crystal structure of (1,2-dicarba-closo-dodecaborane-1,2-dithiolato \k2
 S,S&#x2032;)-bis(1,10-phenanthroline \k2 N,N&#x2032;)zinc(II),
 C26H26B10Zn4S2
;
_journal_issue 2
_journal_name_full 'Zeitschrift f\"ur Kristallographie - New Crystal Structures'
_journal_page_first 295
_journal_page_last 297
_journal_paper_doi 10.1515/ncrs-2018-0353
_journal_volume 234
_journal_year 2019
_chemical_formula_sum 'C26 H26 B10 N4 S2 Zn'
_chemical_formula_weight 632.10
_space_group_crystal_system monoclinic
_space_group_IT_number 14
_space_group_name_Hall '-P 2yn'
_space_group_name_H-M_alt 'P 1 21/n 1'
_atom_sites_solution_hydrogens geom
_audit_creation_method SHELXL-2014/7
_cell_angle_alpha 90
_cell_angle_beta 104.9630(10)
_cell_angle_gamma 90
_cell_formula_units_Z 4
_cell_length_a 14.3766(13)
_cell_length_b 11.6360(11)
_cell_length_c 18.9460(15)
_cell_measurement_reflns_used 2097
_cell_measurement_temperature 298(2)
_cell_measurement_theta_max 19.051
_cell_measurement_theta_min 2.369
_cell_volume 3061.9(5)
_computing_structure_refinement 'SHELXL-2014/7 (Sheldrick, 2014)'
_diffrn_ambient_temperature 298(2)
_diffrn_measured_fraction_theta_full 0.998
_diffrn_measured_fraction_theta_max 0.998
_diffrn_measurement_device_type 'CCD area detector'
_diffrn_measurement_method 'phi and omega scans'
_diffrn_radiation_type MoK\a
_diffrn_radiation_wavelength 0.71073
_diffrn_reflns_av_R_equivalents 0.0619
_diffrn_reflns_av_unetI/netI 0.0963
_diffrn_reflns_Laue_measured_fraction_full 0.998
_diffrn_reflns_Laue_measured_fraction_max 0.998
_diffrn_reflns_limit_h_max 17
_diffrn_reflns_limit_h_min -17
_diffrn_reflns_limit_k_max 13
_diffrn_reflns_limit_k_min -13
_diffrn_reflns_limit_l_max 18
_diffrn_reflns_limit_l_min -22
_diffrn_reflns_number 15258
_diffrn_reflns_point_group_measured_fraction_full 0.998
_diffrn_reflns_point_group_measured_fraction_max 0.998
_diffrn_reflns_theta_full 25.020
_diffrn_reflns_theta_max 25.020
_diffrn_reflns_theta_min 2.283
_exptl_absorpt_coefficient_mu 0.965
_exptl_absorpt_correction_T_max 0.8848
_exptl_absorpt_correction_T_min 0.7807
_exptl_absorpt_correction_type multi-scan
_exptl_absorpt_process_details sadabs
_exptl_crystal_colour white
_exptl_crystal_density_diffrn 1.371
_exptl_crystal_description block
_exptl_crystal_F_000 1288
_exptl_crystal_size_max 0.270
_exptl_crystal_size_mid 0.210
_exptl_crystal_size_min 0.130
_refine_diff_density_max 0.365
_refine_diff_density_min -0.236
_refine_diff_density_rms 0.050
_refine_ls_extinction_coef .
_refine_ls_extinction_method none
_refine_ls_goodness_of_fit_ref 0.862
_refine_ls_hydrogen_treatment constr
_refine_ls_matrix_type full
_refine_ls_number_parameters 388
_refine_ls_number_reflns 5384
_refine_ls_number_restraints 0
_refine_ls_restrained_S_all 0.862
_refine_ls_R_factor_all 0.1024
_refine_ls_R_factor_gt 0.0451
_refine_ls_shift/su_max 0.001
_refine_ls_shift/su_mean 0.000
_refine_ls_structure_factor_coef Fsqd
_refine_ls_weighting_details 'w=1/[\s^2^(Fo^2^)+(0.0359P)^2^] where P=(Fo^2^+2Fc^2^)/3'
_refine_ls_weighting_scheme calc
_refine_ls_wR_factor_gt 0.0864
_refine_ls_wR_factor_ref 0.0999
_reflns_Friedel_coverage 0.000
_reflns_Friedel_fraction_full .
_reflns_Friedel_fraction_max .
_reflns_number_gt 2805
_reflns_number_total 5384
_reflns_threshold_expression 'I > 2\s(I)'
_cod_data_source_file suppl_ncrs-2018-0353_suppl.cif
_cod_data_source_block 1
_cod_original_sg_symbol_H-M 'P 21/n'
_cod_database_code 8105622
_shelx_shelxl_version_number 2014/7
_shelx_space_group_comment
;
The symmetry employed for this shelxl refinement is uniquely defined
by the following loop, which should always be used as a source of
symmetry information in preference to the above space-group names.
They are only intended as comments.
;
_shelx_estimated_absorpt_t_min 0.781
_shelx_estimated_absorpt_t_max 0.885

loop_
_space_group_symop_operation_xyz
'x, y, z'
'-x+1/2, y+1/2, -z+1/2'
'-x, -y, -z'
'x-1/2, -y-1/2, z-1/2'

loop_
_atom_site_label
_atom_site_type_symbol
_atom_site_fract_x
_atom_site_fract_y
_atom_site_fract_z
_atom_site_U_iso_or_equiv
_atom_site_adp_type
_atom_site_occupancy
_atom_site_site_symmetry_order
_atom_site_calc_flag
_atom_site_refinement_flags_posn
_atom_site_refinement_flags_adp
_atom_site_refinement_flags_occupancy
_atom_site_disorder_assembly
_atom_site_disorder_group
Zn1 Zn 0.78564(3) 0.29522(4) 0.04003(3) 0.05495(17) Uani 1 1 d . . . . .
N1 N 0.8058(2) 0.1992(3) -0.05845(19) 0.0543(8) Uani 1 1 d . . . . .
N2 N 0.8066(2) 0.1107(3) 0.0727(2) 0.0562(9) Uani 1 1 d . . . . .
N3 N 0.7309(3) 0.4452(3) -0.03250(16) 0.0526(9) Uani 1 1 d . . . . .
N4 N 0.6271(2) 0.2699(3) 0.00060(17) 0.0551(9) Uani 1 1 d . . . . .
S1 S 0.76439(8) 0.36279(9) 0.15525(6) 0.0615(3) Uani 1 1 d . . . . .
S2 S 0.95305(8) 0.34981(9) 0.06878(6) 0.0595(3) Uani 1 1 d . . . . .
C1 C 0.8764(3) 0.4242(3) 0.1974(2) 0.0566(11) Uani 1 1 d . . . . .
C2 C 0.9713(3) 0.4174(3) 0.1541(2) 0.0550(11) Uani 1 1 d . . . . .
C3 C 0.8055(3) 0.0681(4) 0.1380(3) 0.0701(13) Uani 1 1 d . . . . .
H3 H 0.7865 0.1159 0.1711 0.084 Uiso 1 1 calc R U . . .
C4 C 0.8316(3) -0.0449(4) 0.1587(3) 0.0791(14) Uani 1 1 d . . . . .
H4 H 0.8267 -0.0731 0.2036 0.095 Uiso 1 1 calc R U . . .
C5 C 0.8643(3) -0.1129(4) 0.1120(3) 0.0843(15) Uani 1 1 d . . . . .
H5 H 0.8842 -0.1876 0.1255 0.101 Uiso 1 1 calc R U . . .
C6 C 0.8683(3) -0.0712(4) 0.0436(3) 0.0667(12) Uani 1 1 d . . . . .
C7 C 0.8376(3) 0.0420(3) 0.0262(2) 0.0547(11) Uani 1 1 d . . . . .
C8 C 0.8372(3) 0.0880(4) -0.0440(2) 0.0550(11) Uani 1 1 d . . . . .
C9 C 0.8696(3) 0.0202(4) -0.0940(3) 0.0649(12) Uani 1 1 d . . . . .
C10 C 0.9022(3) -0.0929(4) -0.0741(3) 0.0849(16) Uani 1 1 d . . . . .
H10 H 0.9234 -0.1381 -0.1073 0.102 Uiso 1 1 calc R U . . .
C11 C 0.9030(4) -0.1361(4) -0.0086(3) 0.0862(16) Uani 1 1 d . . . . .
H11 H 0.9266 -0.2099 0.0034 0.103 Uiso 1 1 calc R U . . .
C12 C 0.8650(3) 0.0690(5) -0.1625(3) 0.0782(14) Uani 1 1 d . . . . .
H12 H 0.8846 0.0266 -0.1977 0.094 Uiso 1 1 calc R U . . .
C13 C 0.8320(3) 0.1782(4) -0.1775(3) 0.0762(14) Uani 1 1 d . . . . .
H13 H 0.8287 0.2110 -0.2229 0.091 Uiso 1 1 calc R U . . .
C14 C 0.8031(3) 0.2401(4) -0.1240(3) 0.0669(12) Uani 1 1 d . . . . .
H14 H 0.7806 0.3147 -0.1350 0.080 Uiso 1 1 calc R U . . .
C15 C 0.7833(3) 0.5309(4) -0.0483(2) 0.0615(12) Uani 1 1 d . . . . .
H15 H 0.8500 0.5276 -0.0311 0.074 Uiso 1 1 calc R U . . .
C16 C 0.7419(4) 0.6256(4) -0.0899(2) 0.0723(14) Uani 1 1 d . . . . .
H16 H 0.7804 0.6846 -0.0996 0.087 Uiso 1 1 calc R U . . .
C17 C 0.6451(4) 0.6306(4) -0.1159(2) 0.0771(15) Uani 1 1 d . . . . .
H17 H 0.6170 0.6935 -0.1435 0.092 Uiso 1 1 calc R U . . .
C18 C 0.5870(4) 0.5418(4) -0.1016(2) 0.0614(12) Uani 1 1 d . . . . .
C19 C 0.6343(3) 0.4497(4) -0.0588(2) 0.0551(11) Uani 1 1 d . . . . .
C20 C 0.5783(3) 0.3562(3) -0.0417(2) 0.0498(10) Uani 1 1 d . . . . .
C21 C 0.4783(3) 0.3582(4) -0.0681(2) 0.0605(12) Uani 1 1 d . . . . .
C22 C 0.4331(4) 0.4530(5) -0.1114(3) 0.0796(14) Uani 1 1 d . . . . .
H22 H 0.3665 0.4544 -0.1291 0.095 Uiso 1 1 calc R U . . .
C23 C 0.4859(4) 0.5404(5) -0.1270(2) 0.0801(14) Uani 1 1 d . . . . .
H23 H 0.4548 0.6012 -0.1553 0.096 Uiso 1 1 calc R U . . .
C24 C 0.4265(3) 0.2663(5) -0.0499(2) 0.0726(13) Uani 1 1 d . . . . .
H24 H 0.3598 0.2646 -0.0663 0.087 Uiso 1 1 calc R U . . .
C25 C 0.4750(4) 0.1789(4) -0.0077(2) 0.0762(14) Uani 1 1 d . . . . .
H25 H 0.4417 0.1166 0.0046 0.091 Uiso 1 1 calc R U . . .
C26 C 0.5747(3) 0.1846(4) 0.0164(2) 0.0652(12) Uani 1 1 d . . . . .
H26 H 0.6067 0.1250 0.0455 0.078 Uiso 1 1 calc R U . . .
B1 B 0.9233(4) 0.4192(5) 0.2894(3) 0.0784(18) Uani 1 1 d . . . . .
H1 H 0.8859 0.3799 0.3272 0.094 Uiso 1 1 calc R U . . .
B2 B 0.8852(4) 0.5497(5) 0.2449(3) 0.0708(16) Uani 1 1 d . . . . .
H2 H 0.8223 0.5962 0.2533 0.085 Uiso 1 1 calc R U . . .
B3 B 0.9124(4) 0.5450(4) 0.1590(3) 0.0547(13) Uani 1 1 d . . . . .
H3A H 0.8660 0.5868 0.1104 0.066 Uiso 1 1 calc R U . . .
B4 B 0.9734(4) 0.3336(5) 0.2300(3) 0.0675(15) Uani 1 1 d . . . . .
H4A H 0.9670 0.2394 0.2275 0.081 Uiso 1 1 calc R U . . .
B5 B 0.9946(4) 0.5448(6) 0.3119(3) 0.0891(19) Uani 1 1 d . . . . .
H5A H 1.0036 0.5889 0.3646 0.107 Uiso 1 1 calc R U . . .
B6 B 0.9882(4) 0.6230(5) 0.2316(3) 0.0784(16) Uani 1 1 d . . . . .
H6 H 0.9927 0.7174 0.2313 0.094 Uiso 1 1 calc R U . . .
B7 B 1.0391(4) 0.5380(4) 0.1739(3) 0.0660(15) Uani 1 1 d . . . . .
H7 H 1.0761 0.5772 0.1359 0.079 Uiso 1 1 calc R U . . .
B8 B 1.0767(4) 0.4073(5) 0.2185(3) 0.0712(15) Uani 1 1 d . . . . .
H8 H 1.1392 0.3600 0.2100 0.085 Uiso 1 1 calc R U . . .
B9 B 1.0497(4) 0.4094(6) 0.3047(3) 0.0891(19) Uani 1 1 d . . . . .
H9 H 1.0941 0.3641 0.3526 0.107 Uiso 1 1 calc R U . . .
B10 B 1.0907(4) 0.5355(5) 0.2694(3) 0.0845(18) Uani 1 1 d . . . . .
H10A H 1.1621 0.5722 0.2943 0.101 Uiso 1 1 calc R U . . .

loop_
_atom_site_aniso_label
_atom_site_aniso_U_11
_atom_site_aniso_U_22
_atom_site_aniso_U_33
_atom_site_aniso_U_23
_atom_site_aniso_U_13
_atom_site_aniso_U_12
Zn1 0.0550(3) 0.0527(3) 0.0569(3) 0.0025(3) 0.0139(2) 0.0066(3)
N1 0.047(2) 0.057(2) 0.059(2) -0.002(2) 0.0138(17) -0.0013(18)
N2 0.053(2) 0.049(2) 0.065(2) 0.008(2) 0.0139(19) 0.0061(17)
N3 0.062(3) 0.050(2) 0.048(2) 0.0008(17) 0.0173(19) 0.0040(19)
N4 0.056(2) 0.061(2) 0.049(2) 0.0019(18) 0.0149(18) 0.0053(19)
S1 0.0497(7) 0.0725(8) 0.0650(8) 0.0005(6) 0.0197(6) 0.0092(6)
S2 0.0553(7) 0.0663(7) 0.0609(7) -0.0122(6) 0.0221(6) 0.0042(6)
C1 0.052(3) 0.067(3) 0.052(3) 0.006(2) 0.017(2) 0.015(2)
C2 0.049(3) 0.065(3) 0.052(3) 0.003(2) 0.015(2) 0.012(2)
C3 0.072(3) 0.060(3) 0.078(4) 0.006(3) 0.018(3) 0.014(3)
C4 0.088(4) 0.067(3) 0.077(4) 0.026(3) 0.012(3) 0.009(3)
C5 0.084(4) 0.050(3) 0.108(5) 0.011(3) 0.005(3) 0.014(3)
C6 0.057(3) 0.052(3) 0.085(4) -0.005(3) 0.009(3) 0.001(2)
C7 0.040(3) 0.051(3) 0.071(3) -0.008(3) 0.010(2) 0.005(2)
C8 0.041(3) 0.061(3) 0.062(3) -0.013(2) 0.012(2) -0.004(2)
C9 0.050(3) 0.061(3) 0.084(4) -0.026(3) 0.020(3) -0.008(2)
C10 0.078(4) 0.076(4) 0.100(4) -0.036(3) 0.021(3) 0.006(3)
C11 0.077(4) 0.058(3) 0.122(5) -0.020(4) 0.021(4) 0.008(3)
C12 0.069(4) 0.088(4) 0.082(4) -0.033(3) 0.028(3) -0.015(3)
C13 0.080(4) 0.094(4) 0.061(3) -0.016(3) 0.028(3) -0.018(3)
C14 0.066(3) 0.072(3) 0.063(3) -0.001(3) 0.017(3) -0.009(2)
C15 0.073(3) 0.063(3) 0.052(3) -0.005(2) 0.023(2) -0.005(3)
C16 0.101(4) 0.055(3) 0.061(3) 0.008(3) 0.020(3) -0.006(3)
C17 0.105(5) 0.073(4) 0.053(3) 0.019(3) 0.021(3) 0.023(3)
C18 0.075(4) 0.061(3) 0.048(3) 0.003(2) 0.014(3) 0.022(3)
C19 0.060(3) 0.061(3) 0.046(3) -0.002(2) 0.016(2) 0.013(2)
C20 0.050(3) 0.056(3) 0.043(3) -0.007(2) 0.009(2) 0.010(2)
C21 0.050(3) 0.078(3) 0.051(3) -0.011(3) 0.009(2) 0.010(3)
C22 0.065(4) 0.089(4) 0.073(4) -0.008(3) -0.003(3) 0.024(3)
C23 0.082(4) 0.082(4) 0.068(3) 0.006(3) 0.004(3) 0.027(3)
C24 0.053(3) 0.101(4) 0.060(3) -0.016(3) 0.008(3) -0.002(3)
C25 0.066(4) 0.099(4) 0.063(3) -0.008(3) 0.016(3) -0.019(3)
C26 0.062(3) 0.072(3) 0.059(3) 0.007(2) 0.010(2) 0.001(3)
B1 0.080(4) 0.117(5) 0.040(3) 0.018(3) 0.020(3) 0.023(4)
B2 0.074(4) 0.082(4) 0.057(4) -0.012(3) 0.020(3) 0.009(3)
B3 0.062(4) 0.049(3) 0.054(3) -0.001(3) 0.016(3) 0.009(3)
B4 0.059(4) 0.076(4) 0.068(4) 0.018(3) 0.016(3) 0.020(3)
B5 0.070(4) 0.133(6) 0.056(4) -0.028(4) 0.002(3) 0.005(4)
B6 0.079(4) 0.084(4) 0.067(4) -0.019(3) 0.011(3) -0.003(3)
B7 0.062(4) 0.066(3) 0.068(4) -0.011(3) 0.014(3) -0.005(3)
B8 0.048(3) 0.090(4) 0.072(4) 0.000(3) 0.008(3) 0.010(3)
B9 0.073(4) 0.131(5) 0.054(4) 0.017(4) -0.001(3) 0.026(4)
B10 0.065(4) 0.120(5) 0.061(4) -0.020(4) 0.004(3) -0.012(4)

loop_
_atom_type_symbol
_atom_type_description
_atom_type_scat_dispersion_real
_atom_type_scat_dispersion_imag
_atom_type_scat_source
C C 0.0033 0.0016 'International Tables Vol C Tables 4.2.6.8 and 6.1.1.4'
H H 0.0000 0.0000 'International Tables Vol C Tables 4.2.6.8 and 6.1.1.4'
N N 0.0061 0.0033 'International Tables Vol C Tables 4.2.6.8 and 6.1.1.4'
S S 0.1246 0.1234 'International Tables Vol C Tables 4.2.6.8 and 6.1.1.4'
Zn Zn 0.2839 1.4301 'International Tables Vol C Tables 4.2.6.8 and 6.1.1.4'
B B 0.0013 0.0007 'International Tables Vol C Tables 4.2.6.8 and 6.1.1.4'

loop_
_geom_angle_atom_site_label_1
_geom_angle_atom_site_label_2
_geom_angle_atom_site_label_3
_geom_angle
_geom_angle_site_symmetry_1
_geom_angle_site_symmetry_3
N4 Zn1 N2 91.09(12) . .
N4 Zn1 N3 74.30(13) . .
N2 Zn1 N3 157.20(12) . .
N4 Zn1 N1 89.77(11) . .
N2 Zn1 N1 73.51(13) . .
N3 Zn1 N1 88.74(12) . .
N4 Zn1 S2 170.32(9) . .
N2 Zn1 S2 97.78(9) . .
N3 Zn1 S2 96.07(10) . .
N1 Zn1 S2 89.05(8) . .
N4 Zn1 S1 89.36(8) . .
N2 Zn1 S1 95.88(10) . .
N3 Zn1 S1 101.25(8) . .
N1 Zn1 S1 169.33(9) . .
S2 Zn1 S1 93.55(4) . .
C14 N1 C8 117.0(4) . .
C14 N1 Zn1 128.3(3) . .
C8 N1 Zn1 114.0(3) . .
C3 N2 C7 118.0(4) . .
C3 N2 Zn1 125.4(3) . .
C7 N2 Zn1 115.7(3) . .
C15 N3 C19 118.5(4) . .
C15 N3 Zn1 126.5(3) . .
C19 N3 Zn1 115.0(3) . .
C26 N4 C20 116.6(4) . .
C26 N4 Zn1 127.9(3) . .
C20 N4 Zn1 115.3(3) . .
C1 S1 Zn1 103.23(12) . .
C2 S2 Zn1 103.23(13) . .
B1 C1 B2 62.1(3) . .
B1 C1 B3 112.2(4) . .
B2 C1 B3 62.3(2) . .
B1 C1 B4 62.8(3) . .
B2 C1 B4 113.0(3) . .
B3 C1 B4 110.2(3) . .
B1 C1 S1 121.8(3) . .
B2 C1 S1 121.6(3) . .
B3 C1 S1 118.7(3) . .
B4 C1 S1 118.3(3) . .
B1 C1 C2 109.0(3) . .
B2 C1 C2 108.9(3) . .
B3 C1 C2 59.2(2) . .
B4 C1 C2 59.3(2) . .
S1 C1 C2 119.9(2) . .
B8 C2 B7 62.6(3) . .
B8 C2 B3 112.6(3) . .
B7 C2 B3 62.4(3) . .
B8 C2 B4 62.6(3) . .
B7 C2 B4 113.4(3) . .
B3 C2 B4 110.2(3) . .
B8 C2 S2 121.8(3) . .
B7 C2 S2 121.0(3) . .
B3 C2 S2 118.5(3) . .
B4 C2 S2 118.6(3) . .
B8 C2 C1 108.9(3) . .
B7 C2 C1 109.2(3) . .
B3 C2 C1 59.2(2) . .
B4 C2 C1 59.3(2) . .
S2 C2 C1 119.9(3) . .
N2 C3 C4 122.9(4) . .
C5 C4 C3 118.6(4) . .
C4 C5 C6 120.3(4) . .
C5 C6 C7 117.3(4) . .
C5 C6 C11 124.2(5) . .
C7 C6 C11 118.5(5) . .
N2 C7 C6 122.8(4) . .
N2 C7 C8 117.6(4) . .
C6 C7 C8 119.6(4) . .
N1 C8 C9 123.0(4) . .
N1 C8 C7 117.3(4) . .
C9 C8 C7 119.7(4) . .
C8 C9 C12 116.9(4) . .
C8 C9 C10 119.3(5) . .
C12 C9 C10 123.8(5) . .
C11 C10 C9 121.3(5) . .
C10 C11 C6 121.5(5) . .
C13 C12 C9 120.2(5) . .
C12 C13 C14 118.9(5) . .
N1 C14 C13 123.8(4) . .
N3 C15 C16 122.4(4) . .
C17 C16 C15 119.3(4) . .
C16 C17 C18 120.5(5) . .
C17 C18 C23 123.9(5) . .
C17 C18 C19 116.7(5) . .
C23 C18 C19 119.4(5) . .
N3 C19 C18 122.7(4) . .
N3 C19 C20 118.1(4) . .
C18 C19 C20 119.3(4) . .
N4 C20 C21 123.4(4) . .
N4 C20 C19 117.1(4) . .
C21 C20 C19 119.5(4) . .
C20 C21 C24 117.7(4) . .
C20 C21 C22 119.6(4) . .
C24 C21 C22 122.8(5) . .
C23 C22 C21 120.7(5) . .
C22 C23 C18 121.6(5) . .
C25 C24 C21 119.4(5) . .
C24 C25 C26 118.9(4) . .
N4 C26 C25 124.0(4) . .
C1 B1 B2 59.1(3) . .
C1 B1 B9 106.8(3) . .
B2 B1 B9 108.3(4) . .
C1 B1 B5 105.6(4) . .
B2 B1 B5 59.4(3) . .
B9 B1 B5 60.5(3) . .
C1 B1 B4 59.4(3) . .
B2 B1 B4 107.8(3) . .
B9 B1 B4 60.2(3) . .
B5 B1 B4 108.0(4) . .
C1 B2 B5 106.6(4) . .
C1 B2 B1 58.9(3) . .
B5 B2 B1 60.8(3) . .
C1 B2 B3 59.4(2) . .
B5 B2 B3 107.2(4) . .
B1 B2 B3 107.4(3) . .
C1 B2 B6 106.6(3) . .
B5 B2 B6 59.6(3) . .
B1 B2 B6 108.3(4) . .
B3 B2 B6 59.7(3) . .
C1 B3 C2 61.7(2) . .
C1 B3 B6 106.4(3) . .
C2 B3 B6 105.7(4) . .
C1 B3 B7 107.7(3) . .
C2 B3 B7 58.0(2) . .
B6 B3 B7 59.9(3) . .
C1 B3 B2 58.3(2) . .
C2 B3 B2 107.7(3) . .
B6 B3 B2 60.5(3) . .
B7 B3 B2 108.5(4) . .
C1 B4 C2 61.4(2) . .
C1 B4 B8 106.5(3) . .
C2 B4 B8 57.5(3) . .
C1 B4 B9 104.8(3) . .
C2 B4 B9 104.8(4) . .
B8 B4 B9 59.7(3) . .
C1 B4 B1 57.8(3) . .
C2 B4 B1 106.6(3) . .
B8 B4 B1 107.0(4) . .
B9 B4 B1 59.3(3) . .
B2 B5 B6 61.2(3) . .
B2 B5 B1 59.8(3) . .
B6 B5 B1 108.8(4) . .
B2 B5 B10 109.4(4) . .
B6 B5 B10 60.6(3) . .
B1 B5 B10 108.1(4) . .
B2 B5 B9 107.9(4) . .
B6 B5 B9 108.5(4) . .
B1 B5 B9 59.6(3) . .
B10 B5 B9 59.9(3) . .
B5 B6 B7 108.0(4) . .
B5 B6 B3 107.0(4) . .
B7 B6 B3 60.1(3) . .
B5 B6 B10 60.2(3) . .
B7 B6 B10 59.8(3) . .
B3 B6 B10 107.4(4) . .
B5 B6 B2 59.2(3) . .
B7 B6 B2 108.2(4) . .
B3 B6 B2 59.8(3) . .
B10 B6 B2 107.5(4) . .
C2 B7 B8 58.5(3) . .
C2 B7 B6 107.1(4) . .
B8 B7 B6 108.2(4) . .
C2 B7 B10 106.2(4) . .
B8 B7 B10 59.9(3) . .
B6 B7 B10 60.5(3) . .
C2 B7 B3 59.6(3) . .
B8 B7 B3 107.0(4) . .
B6 B7 B3 60.0(3) . .
B10 B7 B3 107.9(4) . .
C2 B8 B7 58.9(3) . .
C2 B8 B10 106.9(4) . .
B7 B8 B10 60.4(3) . .
C2 B8 B9 107.2(4) . .
B7 B8 B9 108.5(4) . .
B10 B8 B9 60.4(3) . .
C2 B8 B4 59.9(3) . .
B7 B8 B4 108.3(4) . .
B10 B8 B4 108.9(4) . .
B9 B8 B4 60.4(3) . .
B1 B9 B8 108.1(4) . .
B1 B9 B10 108.2(4) . .
B8 B9 B10 59.4(3) . .
B1 B9 B5 59.9(3) . .
B8 B9 B5 106.8(4) . .
B10 B9 B5 59.8(3) . .
B1 B9 B4 60.4(3) . .
B8 B9 B4 59.9(3) . .
B10 B9 B4 107.8(4) . .
B5 B9 B4 107.6(4) . .
B8 B10 B7 59.7(3) . .
B8 B10 B5 107.9(4) . .
B7 B10 B5 107.0(4) . .
B8 B10 B9 60.2(3) . .
B7 B10 B9 107.8(4) . .
B5 B10 B9 60.3(3) . .
B8 B10 B6 107.4(4) . .
B7 B10 B6 59.7(3) . .
B5 B10 B6 59.2(3) . .
B9 B10 B6 107.6(4) . .

loop_
_geom_bond_atom_site_label_1
_geom_bond_atom_site_label_2
_geom_bond_distance
_geom_bond_site_symmetry_2
Zn1 N4 2.227(3) .
Zn1 N2 2.233(3) .
Zn1 N3 2.235(3) .
Zn1 N1 2.256(3) .
Zn1 S2 2.4116(12) .
Zn1 S1 2.4128(11) .
N1 C14 1.320(5) .
N1 C8 1.375(5) .
N2 C3 1.337(5) .
N2 C7 1.346(4) .
N3 C15 1.331(4) .
N3 C19 1.350(5) .
N4 C26 1.327(5) .
N4 C20 1.361(4) .
S1 C1 1.754(4) .
S2 C2 1.756(4) .
C1 B1 1.700(6) .
C1 B2 1.704(6) .
C1 B3 1.723(6) .
C1 B4 1.730(6) .
C1 C2 1.766(5) .
C2 B8 1.687(6) .
C2 B7 1.694(6) .
C2 B3 1.723(6) .
C2 B4 1.731(6) .
C3 C4 1.396(5) .
C4 C5 1.360(6) .
C5 C6 1.398(6) .
C6 C7 1.402(5) .
C6 C11 1.433(6) .
C7 C8 1.433(5) .
C8 C9 1.400(5) .
C9 C12 1.402(6) .
C9 C10 1.415(6) .
C10 C11 1.337(6) .
C12 C13 1.361(6) .
C13 C14 1.392(5) .
C15 C16 1.394(5) .
C16 C17 1.352(6) .
C17 C18 1.399(6) .
C18 C23 1.408(6) .
C18 C19 1.409(5) .
C19 C20 1.439(5) .
C20 C21 1.394(5) .
C21 C24 1.396(6) .
C21 C22 1.427(6) .
C22 C23 1.346(6) .
C24 C25 1.368(6) .
C25 C26 1.389(6) .
B1 B2 1.755(7) .
B1 B9 1.768(8) .
B1 B5 1.773(8) .
B1 B4 1.788(7) .
B2 B5 1.748(8) .
B2 B3 1.772(6) .
B2 B6 1.783(7) .
B3 B6 1.770(7) .
B3 B7 1.771(7) .
B4 B8 1.776(7) .
B4 B9 1.785(8) .
B5 B6 1.755(8) .
B5 B10 1.774(8) .
B5 B9 1.784(8) .
B6 B7 1.766(7) .
B6 B10 1.781(8) .
B7 B8 1.757(7) .
B7 B10 1.769(7) .
B8 B10 1.759(7) .
B8 B9 1.774(7) .
B9 B10 1.777(8) .

loop_
_geom_hbond_atom_site_label_D
_geom_hbond_atom_site_label_H
_geom_hbond_atom_site_label_A
_geom_hbond_distance_DH
_geom_hbond_distance_HA
_geom_hbond_distance_DA
_geom_hbond_angle_DHA
_geom_hbond_site_symmetry_A
C3 H3 S1 0.93 2.90 3.509(4) 124.5 .
C15 H15 S2 0.93 2.93 3.539(5) 124.0 .
C3 H3 S1 0.93 2.90 3.509(4) 124.5 .
C15 H15 S2 0.93 2.93 3.539(5) 124.0 .
C15 H15 S2 0.93 2.93 3.539(5) 124.0 .
C3 H3 S1 0.93 2.90 3.509(4) 124.5 .
C15 H15 S2 0.93 2.93 3.539(5) 124.0 .
C3 H3 S1 0.93 2.90 3.509(4) 124.5 .
C15 H15 S2 0.93 2.93 3.539(5) 124.0 .
C3 H3 S1 0.93 2.90 3.509(4) 124.5 .

loop_
_geom_torsion_atom_site_label_1
_geom_torsion_atom_site_label_2
_geom_torsion_atom_site_label_3
_geom_torsion_atom_site_label_4
_geom_torsion
_geom_torsion_site_symmetry_1
_geom_torsion_site_symmetry_2
_geom_torsion_site_symmetry_3
_geom_torsion_site_symmetry_4
Zn1 S1 C1 B1 -146.1(3) . . . .
Zn1 S1 C1 B2 139.3(3) . . . .
Zn1 S1 C1 B3 65.9(3) . . . .
Zn1 S1 C1 B4 -72.1(3) . . . .
Zn1 S1 C1 C2 -3.1(3) . . . .
Zn1 S2 C2 B8 145.6(3) . . . .
Zn1 S2 C2 B7 -139.4(3) . . . .
Zn1 S2 C2 B3 -66.2(3) . . . .
Zn1 S2 C2 B4 71.7(3) . . . .
Zn1 S2 C2 C1 2.7(3) . . . .
B1 C1 C2 B8 0.4(4) . . . .
B2 C1 C2 B8 66.4(4) . . . .
B3 C1 C2 B8 105.5(4) . . . .
B4 C1 C2 B8 -39.7(3) . . . .
S1 C1 C2 B8 -146.9(3) . . . .
B1 C1 C2 B7 -66.3(4) . . . .
B2 C1 C2 B7 -0.3(4) . . . .
B3 C1 C2 B7 38.8(3) . . . .
B4 C1 C2 B7 -106.4(4) . . . .
S1 C1 C2 B7 146.4(3) . . . .
B1 C1 C2 B3 -105.1(4) . . . .
B2 C1 C2 B3 -39.1(3) . . . .
B4 C1 C2 B3 -145.2(4) . . . .
S1 C1 C2 B3 107.6(3) . . . .
B1 C1 C2 B4 40.1(4) . . . .
B2 C1 C2 B4 106.1(4) . . . .
B3 C1 C2 B4 145.2(4) . . . .
S1 C1 C2 B4 -107.2(3) . . . .
B1 C1 C2 S2 147.6(3) . . . .
B2 C1 C2 S2 -146.4(3) . . . .
B3 C1 C2 S2 -107.3(3) . . . .
B4 C1 C2 S2 107.5(3) . . . .
S1 C1 C2 S2 0.3(4) . . . .
C7 N2 C3 C4 -2.4(6) . . . .
Zn1 N2 C3 C4 -171.2(3) . . . .
N2 C3 C4 C5 3.5(7) . . . .
C3 C4 C5 C6 -2.2(7) . . . .
C4 C5 C6 C7 0.1(7) . . . .
C4 C5 C6 C11 179.0(5) . . . .
C3 N2 C7 C6 0.0(6) . . . .
Zn1 N2 C7 C6 170.0(3) . . . .
C3 N2 C7 C8 179.2(3) . . . .
Zn1 N2 C7 C8 -10.9(5) . . . .
C5 C6 C7 N2 1.1(6) . . . .
C11 C6 C7 N2 -177.9(4) . . . .
C5 C6 C7 C8 -178.0(4) . . . .
C11 C6 C7 C8 2.9(6) . . . .
C14 N1 C8 C9 2.8(6) . . . .
Zn1 N1 C8 C9 -168.9(3) . . . .
C14 N1 C8 C7 -178.2(3) . . . .
Zn1 N1 C8 C7 10.1(4) . . . .
N2 C7 C8 N1 0.4(5) . . . .
C6 C7 C8 N1 179.6(4) . . . .
N2 C7 C8 C9 179.4(4) . . . .
C6 C7 C8 C9 -1.4(6) . . . .
N1 C8 C9 C12 -2.8(6) . . . .
C7 C8 C9 C12 178.3(4) . . . .
N1 C8 C9 C10 179.0(4) . . . .
C7 C8 C9 C10 0.1(6) . . . .
C8 C9 C10 C11 -0.3(7) . . . .
C12 C9 C10 C11 -178.4(5) . . . .
C9 C10 C11 C6 1.9(8) . . . .
C5 C6 C11 C10 177.8(5) . . . .
C7 C6 C11 C10 -3.2(7) . . . .
C8 C9 C12 C13 1.3(6) . . . .
C10 C9 C12 C13 179.4(4) . . . .
C9 C12 C13 C14 0.0(7) . . . .
C8 N1 C14 C13 -1.4(6) . . . .
Zn1 N1 C14 C13 168.9(3) . . . .
C12 C13 C14 N1 0.1(7) . . . .
C19 N3 C15 C16 1.1(5) . . . .
Zn1 N3 C15 C16 -175.0(3) . . . .
N3 C15 C16 C17 -0.7(6) . . . .
C15 C16 C17 C18 -0.2(7) . . . .
C16 C17 C18 C23 -179.6(4) . . . .
C16 C17 C18 C19 0.6(6) . . . .
C15 N3 C19 C18 -0.6(5) . . . .
Zn1 N3 C19 C18 176.0(3) . . . .
C15 N3 C19 C20 179.6(3) . . . .
Zn1 N3 C19 C20 -3.8(4) . . . .
C17 C18 C19 N3 -0.3(6) . . . .
C23 C18 C19 N3 180.0(4) . . . .
C17 C18 C19 C20 179.5(3) . . . .
C23 C18 C19 C20 -0.2(6) . . . .
C26 N4 C20 C21 0.2(5) . . . .
Zn1 N4 C20 C21 -176.5(3) . . . .
C26 N4 C20 C19 179.5(3) . . . .
Zn1 N4 C20 C19 2.8(4) . . . .
N3 C19 C20 N4 0.7(5) . . . .
C18 C19 C20 N4 -179.1(3) . . . .
N3 C19 C20 C21 -180.0(3) . . . .
C18 C19 C20 C21 0.2(5) . . . .
N4 C20 C21 C24 -0.3(6) . . . .
C19 C20 C21 C24 -179.5(3) . . . .
N4 C20 C21 C22 179.2(3) . . . .
C19 C20 C21 C22 0.0(5) . . . .
C20 C21 C22 C23 -0.1(6) . . . .
C24 C21 C22 C23 179.3(4) . . . .
C21 C22 C23 C18 0.1(7) . . . .
C17 C18 C23 C22 -179.7(4) . . . .
C19 C18 C23 C22 0.1(6) . . . .
C20 C21 C24 C25 -0.1(6) . . . .
C22 C21 C24 C25 -179.6(4) . . . .
C21 C24 C25 C26 0.6(6) . . . .
C20 N4 C26 C25 0.3(6) . . . .
Zn1 N4 C26 C25 176.4(3) . . . .
C24 C25 C26 N4 -0.7(6) . . . .
B3 C1 B1 B2 38.2(3) . . . .
B4 C1 B1 B2 140.3(4) . . . .
S1 C1 B1 B2 -111.7(4) . . . .
C2 C1 B1 B2 101.8(3) . . . .
B2 C1 B1 B9 -101.7(4) . . . .
B3 C1 B1 B9 -63.4(5) . . . .
B4 C1 B1 B9 38.6(4) . . . .
S1 C1 B1 B9 146.6(3) . . . .
C2 C1 B1 B9 0.1(5) . . . .
B2 C1 B1 B5 -38.4(3) . . . .
B3 C1 B1 B5 -0.1(5) . . . .
B4 C1 B1 B5 101.9(4) . . . .
S1 C1 B1 B5 -150.1(3) . . . .
C2 C1 B1 B5 63.4(4) . . . .
B2 C1 B1 B4 -140.3(4) . . . .
B3 C1 B1 B4 -102.1(4) . . . .
S1 C1 B1 B4 108.0(4) . . . .
C2 C1 B1 B4 -38.5(3) . . . .
B1 C1 B2 B5 39.2(4) . . . .
B3 C1 B2 B5 -100.5(4) . . . .
B4 C1 B2 B5 1.1(5) . . . .
S1 C1 B2 B5 151.2(3) . . . .
C2 C1 B2 B5 -62.8(4) . . . .
B3 C1 B2 B1 -139.7(4) . . . .
B4 C1 B2 B1 -38.1(4) . . . .
S1 C1 B2 B1 112.0(4) . . . .
C2 C1 B2 B1 -102.0(3) . . . .
B1 C1 B2 B3 139.7(4) . . . .
B4 C1 B2 B3 101.6(4) . . . .
S1 C1 B2 B3 -108.3(3) . . . .
C2 C1 B2 B3 37.7(3) . . . .
B1 C1 B2 B6 101.7(4) . . . .
B3 C1 B2 B6 -38.0(3) . . . .
B4 C1 B2 B6 63.6(4) . . . .
S1 C1 B2 B6 -146.3(3) . . . .
C2 C1 B2 B6 -0.3(4) . . . .
B9 B1 B2 C1 99.0(4) . . . .
B5 B1 B2 C1 136.0(4) . . . .
B4 B1 B2 C1 35.3(3) . . . .
C1 B1 B2 B5 -136.0(4) . . . .
B9 B1 B2 B5 -37.0(4) . . . .
B4 B1 B2 B5 -100.8(4) . . . .
C1 B1 B2 B3 -35.7(3) . . . .
B9 B1 B2 B3 63.3(5) . . . .
B5 B1 B2 B3 100.3(4) . . . .
B4 B1 B2 B3 -0.4(5) . . . .
C1 B1 B2 B6 -98.7(4) . . . .
B9 B1 B2 B6 0.3(5) . . . .
B5 B1 B2 B6 37.3(3) . . . .
B4 B1 B2 B6 -63.5(5) . . . .
B1 C1 B3 C2 99.5(3) . . . .
B2 C1 B3 C2 137.6(3) . . . .
B4 C1 B3 C2 31.5(3) . . . .
S1 C1 B3 C2 -109.6(3) . . . .
B1 C1 B3 B6 0.1(4) . . . .
B2 C1 B3 B6 38.3(3) . . . .
B4 C1 B3 B6 -67.8(4) . . . .
S1 C1 B3 B6 151.1(3) . . . .
C2 C1 B3 B6 -99.3(4) . . . .
B1 C1 B3 B7 63.0(4) . . . .
B2 C1 B3 B7 101.2(4) . . . .
B4 C1 B3 B7 -4.9(4) . . . .
S1 C1 B3 B7 -146.0(3) . . . .
C2 C1 B3 B7 -36.5(3) . . . .
B1 C1 B3 B2 -38.1(3) . . . .
B4 C1 B3 B2 -106.1(4) . . . .
S1 C1 B3 B2 112.8(3) . . . .
C2 C1 B3 B2 -137.6(3) . . . .
B8 C2 B3 C1 -99.3(3) . . . .
B7 C2 B3 C1 -138.1(3) . . . .
B4 C2 B3 C1 -31.5(3) . . . .
S2 C2 B3 C1 109.7(3) . . . .
B8 C2 B3 B6 1.2(4) . . . .
B7 C2 B3 B6 -37.7(3) . . . .
B4 C2 B3 B6 68.9(4) . . . .
S2 C2 B3 B6 -149.9(3) . . . .
C1 C2 B3 B6 100.4(3) . . . .
B8 C2 B3 B7 38.8(3) . . . .
B4 C2 B3 B7 106.6(4) . . . .
S2 C2 B3 B7 -112.2(3) . . . .
C1 C2 B3 B7 138.1(3) . . . .
B8 C2 B3 B2 -62.3(4) . . . .
B7 C2 B3 B2 -101.1(4) . . . .
B4 C2 B3 B2 5.5(5) . . . .
S2 C2 B3 B2 146.7(3) . . . .
C1 C2 B3 B2 37.0(3) . . . .
B5 B2 B3 C1 99.5(4) . . . .
B1 B2 B3 C1 35.5(3) . . . .
B6 B2 B3 C1 136.9(4) . . . .
C1 B2 B3 C2 -38.5(3) . . . .
B5 B2 B3 C2 61.0(5) . . . .
B1 B2 B3 C2 -3.0(5) . . . .
B6 B2 B3 C2 98.4(4) . . . .
C1 B2 B3 B6 -136.9(4) . . . .
B5 B2 B3 B6 -37.4(4) . . . .
B1 B2 B3 B6 -101.4(4) . . . .
C1 B2 B3 B7 -99.8(3) . . . .
B5 B2 B3 B7 -0.4(5) . . . .
B1 B2 B3 B7 -64.4(4) . . . .
B6 B2 B3 B7 37.1(4) . . . .
B1 C1 B4 C2 -136.8(4) . . . .
B2 C1 B4 C2 -99.0(3) . . . .
B3 C1 B4 C2 -31.5(3) . . . .
S1 C1 B4 C2 109.8(3) . . . .
B1 C1 B4 B8 -100.0(4) . . . .
B2 C1 B4 B8 -62.2(4) . . . .
B3 C1 B4 B8 5.3(4) . . . .
S1 C1 B4 B8 146.6(3) . . . .
C2 C1 B4 B8 36.8(3) . . . .
B1 C1 B4 B9 -37.8(4) . . . .
B2 C1 B4 B9 0.1(4) . . . .
B3 C1 B4 B9 67.6(4) . . . .
S1 C1 B4 B9 -151.1(3) . . . .
C2 C1 B4 B9 99.0(4) . . . .
B2 C1 B4 B1 37.8(4) . . . .
B3 C1 B4 B1 105.3(4) . . . .
S1 C1 B4 B1 -113.4(4) . . . .
C2 C1 B4 B1 136.8(4) . . . .
B8 C2 B4 C1 137.1(3) . . . .
B7 C2 B4 C1 99.2(3) . . . .
B3 C2 B4 C1 31.5(3) . . . .
S2 C2 B4 C1 -109.7(3) . . . .
B7 C2 B4 B8 -37.9(3) . . . .
B3 C2 B4 B8 -105.7(4) . . . .
S2 C2 B4 B8 113.2(3) . . . .
C1 C2 B4 B8 -137.1(3) . . . .
B8 C2 B4 B9 38.1(3) . . . .
B7 C2 B4 B9 0.2(4) . . . .
B3 C2 B4 B9 -67.5(4) . . . .
S2 C2 B4 B9 151.3(3) . . . .
C1 C2 B4 B9 -99.0(3) . . . .
B8 C2 B4 B1 100.0(4) . . . .
B7 C2 B4 B1 62.1(4) . . . .
B3 C2 B4 B1 -5.7(5) . . . .
S2 C2 B4 B1 -146.8(3) . . . .
C1 C2 B4 B1 -37.2(3) . . . .
B2 B1 B4 C1 -35.1(3) . . . .
B9 B1 B4 C1 -136.5(4) . . . .
B5 B1 B4 C1 -97.9(4) . . . .
C1 B1 B4 C2 38.8(3) . . . .
B2 B1 B4 C2 3.7(5) . . . .
B9 B1 B4 C2 -97.7(4) . . . .
B5 B1 B4 C2 -59.1(4) . . . .
C1 B1 B4 B8 99.1(4) . . . .
B2 B1 B4 B8 64.0(5) . . . .
B9 B1 B4 B8 -37.4(4) . . . .
B5 B1 B4 B8 1.2(5) . . . .
C1 B1 B4 B9 136.5(4) . . . .
B2 B1 B4 B9 101.4(4) . . . .
B5 B1 B4 B9 38.6(4) . . . .
C1 B2 B5 B6 99.8(4) . . . .
B1 B2 B5 B6 138.2(4) . . . .
B3 B2 B5 B6 37.5(3) . . . .
C1 B2 B5 B1 -38.3(3) . . . .
B3 B2 B5 B1 -100.7(4) . . . .
B6 B2 B5 B1 -138.2(4) . . . .
C1 B2 B5 B10 61.8(5) . . . .
B1 B2 B5 B10 100.1(4) . . . .
B3 B2 B5 B10 -0.6(5) . . . .
B6 B2 B5 B10 -38.0(4) . . . .
C1 B2 B5 B9 -1.8(5) . . . .
B1 B2 B5 B9 36.5(4) . . . .
B3 B2 B5 B9 -64.2(5) . . . .
B6 B2 B5 B9 -101.7(4) . . . .
C1 B1 B5 B2 38.2(3) . . . .
B9 B1 B5 B2 139.0(4) . . . .
B4 B1 B5 B2 100.5(4) . . . .
C1 B1 B5 B6 0.1(5) . . . .
B2 B1 B5 B6 -38.1(4) . . . .
B9 B1 B5 B6 100.9(4) . . . .
B4 B1 B5 B6 62.4(5) . . . .
C1 B1 B5 B10 -64.2(5) . . . .
B2 B1 B5 B10 -102.4(4) . . . .
B9 B1 B5 B10 36.6(4) . . . .
B4 B1 B5 B10 -1.9(5) . . . .
C1 B1 B5 B9 -100.8(4) . . . .
B2 B1 B5 B9 -139.0(4) . . . .
B4 B1 B5 B9 -38.5(3) . . . .
B2 B5 B6 B7 -100.8(4) . . . .
B1 B5 B6 B7 -63.4(5) . . . .
B10 B5 B6 B7 37.3(4) . . . .
B9 B5 B6 B7 -0.1(5) . . . .
B2 B5 B6 B3 -37.5(3) . . . .
B1 B5 B6 B3 0.0(5) . . . .
B10 B5 B6 B3 100.7(4) . . . .
B9 B5 B6 B3 63.3(5) . . . .
B2 B5 B6 B10 -138.2(4) . . . .
B1 B5 B6 B10 -100.7(4) . . . .
B9 B5 B6 B10 -37.4(4) . . . .
B1 B5 B6 B2 37.5(4) . . . .
B10 B5 B6 B2 138.2(4) . . . .
B9 B5 B6 B2 100.8(4) . . . .
C1 B3 B6 B5 -0.1(5) . . . .
C2 B3 B6 B5 -64.5(4) . . . .
B7 B3 B6 B5 -101.4(4) . . . .
B2 B3 B6 B5 37.2(4) . . . .
C1 B3 B6 B7 101.3(3) . . . .
C2 B3 B6 B7 36.8(3) . . . .
B2 B3 B6 B7 138.6(4) . . . .
C1 B3 B6 B10 63.2(4) . . . .
C2 B3 B6 B10 -1.2(5) . . . .
B7 B3 B6 B10 -38.1(4) . . . .
B2 B3 B6 B10 100.5(4) . . . .
C1 B3 B6 B2 -37.3(3) . . . .
C2 B3 B6 B2 -101.8(4) . . . .
B7 B3 B6 B2 -138.6(4) . . . .
C1 B2 B6 B5 -99.8(4) . . . .
B1 B2 B6 B5 -37.8(4) . . . .
B3 B2 B6 B5 -137.7(4) . . . .
C1 B2 B6 B7 0.7(5) . . . .
B5 B2 B6 B7 100.5(4) . . . .
B1 B2 B6 B7 62.7(5) . . . .
B3 B2 B6 B7 -37.1(3) . . . .
C1 B2 B6 B3 37.8(3) . . . .
B5 B2 B6 B3 137.7(4) . . . .
B1 B2 B6 B3 99.8(4) . . . .
C1 B2 B6 B10 -62.5(4) . . . .
B5 B2 B6 B10 37.4(4) . . . .
B1 B2 B6 B10 -0.5(5) . . . .
B3 B2 B6 B10 -100.3(4) . . . .
B3 C2 B7 B8 139.3(3) . . . .
B4 C2 B7 B8 37.9(3) . . . .
S2 C2 B7 B8 -112.4(3) . . . .
C1 C2 B7 B8 101.9(3) . . . .
B8 C2 B7 B6 -101.2(4) . . . .
B3 C2 B7 B6 38.1(3) . . . .
B4 C2 B7 B6 -63.3(4) . . . .
S2 C2 B7 B6 146.4(3) . . . .
C1 C2 B7 B6 0.7(4) . . . .
B8 C2 B7 B10 -37.7(3) . . . .
B3 C2 B7 B10 101.5(4) . . . .
B4 C2 B7 B10 0.2(5) . . . .
S2 C2 B7 B10 -150.2(3) . . . .
C1 C2 B7 B10 64.2(4) . . . .
B8 C2 B7 B3 -139.3(3) . . . .
B4 C2 B7 B3 -101.4(3) . . . .
S2 C2 B7 B3 108.3(3) . . . .
C1 C2 B7 B3 -37.4(3) . . . .
B5 B6 B7 C2 61.7(5) . . . .
B3 B6 B7 C2 -37.9(3) . . . .
B10 B6 B7 C2 99.2(4) . . . .
B2 B6 B7 C2 -0.9(5) . . . .
B5 B6 B7 B8 0.1(5) . . . .
B3 B6 B7 B8 -99.6(4) . . . .
B10 B6 B7 B8 37.5(4) . . . .
B2 B6 B7 B8 -62.6(5) . . . .
B5 B6 B7 B10 -37.5(4) . . . .
B3 B6 B7 B10 -137.1(4) . . . .
B2 B6 B7 B10 -100.1(4) . . . .
B5 B6 B7 B3 99.6(4) . . . .
B10 B6 B7 B3 137.1(4) . . . .
B2 B6 B7 B3 37.0(3) . . . .
C1 B3 B7 C2 38.1(3) . . . .
B6 B3 B7 C2 137.1(4) . . . .
B2 B3 B7 C2 99.8(3) . . . .
C1 B3 B7 B8 2.5(4) . . . .
C2 B3 B7 B8 -35.6(3) . . . .
B6 B3 B7 B8 101.6(4) . . . .
B2 B3 B7 B8 64.2(4) . . . .
C1 B3 B7 B6 -99.0(4) . . . .
C2 B3 B7 B6 -137.1(4) . . . .
B2 B3 B7 B6 -37.4(4) . . . .
C1 B3 B7 B10 -60.6(4) . . . .
C2 B3 B7 B10 -98.6(4) . . . .
B6 B3 B7 B10 38.5(4) . . . .
B2 B3 B7 B10 1.1(5) . . . .
B3 C2 B8 B7 -38.8(3) . . . .
B4 C2 B8 B7 -140.6(4) . . . .
S2 C2 B8 B7 111.2(3) . . . .
C1 C2 B8 B7 -102.4(3) . . . .
B7 C2 B8 B10 38.2(3) . . . .
B3 C2 B8 B10 -0.6(4) . . . .
B4 C2 B8 B10 -102.4(4) . . . .
S2 C2 B8 B10 149.4(3) . . . .
C1 C2 B8 B10 -64.2(4) . . . .
B7 C2 B8 B9 101.6(4) . . . .
B3 C2 B8 B9 62.9(4) . . . .
B4 C2 B8 B9 -39.0(4) . . . .
S2 C2 B8 B9 -147.2(3) . . . .
C1 C2 B8 B9 -0.7(5) . . . .
B7 C2 B8 B4 140.6(4) . . . .
B3 C2 B8 B4 101.8(3) . . . .
S2 C2 B8 B4 -108.2(4) . . . .
C1 C2 B8 B4 38.2(3) . . . .
B6 B7 B8 C2 99.3(4) . . . .
B10 B7 B8 C2 137.2(4) . . . .
B3 B7 B8 C2 36.0(3) . . . .
C2 B7 B8 B10 -137.2(4) . . . .
B6 B7 B8 B10 -37.8(4) . . . .
B3 B7 B8 B10 -101.1(4) . . . .
C2 B7 B8 B9 -99.3(4) . . . .
B6 B7 B8 B9 0.0(5) . . . .
B10 B7 B8 B9 37.8(4) . . . .
B3 B7 B8 B9 -63.3(4) . . . .
C2 B7 B8 B4 -35.3(3) . . . .
B6 B7 B8 B4 64.0(5) . . . .
B10 B7 B8 B4 101.8(4) . . . .
B3 B7 B8 B4 0.7(5) . . . .
C1 B4 B8 C2 -38.5(3) . . . .
B9 B4 B8 C2 -136.3(4) . . . .
B1 B4 B8 C2 -99.1(3) . . . .
C1 B4 B8 B7 -3.6(5) . . . .
C2 B4 B8 B7 34.9(3) . . . .
B9 B4 B8 B7 -101.4(4) . . . .
B1 B4 B8 B7 -64.2(4) . . . .
C1 B4 B8 B10 60.5(4) . . . .
C2 B4 B8 B10 99.0(4) . . . .
B9 B4 B8 B10 -37.3(4) . . . .
B1 B4 B8 B10 -0.1(5) . . . .
C1 B4 B8 B9 97.8(4) . . . .
C2 B4 B8 B9 136.3(4) . . . .
B1 B4 B8 B9 37.2(4) . . . .
C1 B1 B9 B8 -0.6(6) . . . .
B2 B1 B9 B8 -62.8(5) . . . .
B5 B1 B9 B8 -99.4(4) . . . .
B4 B1 B9 B8 37.7(4) . . . .
C1 B1 B9 B10 62.3(5) . . . .
B2 B1 B9 B10 0.0(5) . . . .
B5 B1 B9 B10 -36.5(4) . . . .
B4 B1 B9 B10 100.5(4) . . . .
C1 B1 B9 B5 98.8(4) . . . .
B2 B1 B9 B5 36.5(4) . . . .
B4 B1 B9 B5 137.0(4) . . . .
C1 B1 B9 B4 -38.3(3) . . . .
B2 B1 B9 B4 -100.5(4) . . . .
B5 B1 B9 B4 -137.0(4) . . . .
C2 B8 B9 B1 0.8(5) . . . .
B7 B8 B9 B1 63.0(5) . . . .
B10 B8 B9 B1 100.9(5) . . . .
B4 B8 B9 B1 -37.9(4) . . . .
C2 B8 B9 B10 -100.1(4) . . . .
B7 B8 B9 B10 -37.9(4) . . . .
B4 B8 B9 B10 -138.8(4) . . . .
C2 B8 B9 B5 -62.3(5) . . . .
B7 B8 B9 B5 -0.1(5) . . . .
B10 B8 B9 B5 37.8(4) . . . .
B4 B8 B9 B5 -101.0(4) . . . .
C2 B8 B9 B4 38.7(3) . . . .
B7 B8 B9 B4 100.9(4) . . . .
B10 B8 B9 B4 138.8(4) . . . .
B2 B5 B9 B1 -36.6(4) . . . .
B6 B5 B9 B1 -101.4(4) . . . .
B10 B5 B9 B1 -139.1(4) . . . .
B2 B5 B9 B8 64.9(5) . . . .
B6 B5 B9 B8 0.1(5) . . . .
B1 B5 B9 B8 101.5(4) . . . .
B10 B5 B9 B8 -37.6(4) . . . .
B2 B5 B9 B10 102.5(4) . . . .
B6 B5 B9 B10 37.7(4) . . . .
B1 B5 B9 B10 139.1(4) . . . .
B2 B5 B9 B4 1.9(5) . . . .
B6 B5 B9 B4 -62.9(5) . . . .
B1 B5 B9 B4 38.5(4) . . . .
B10 B5 B9 B4 -100.7(4) . . . .
C1 B4 B9 B1 37.0(3) . . . .
C2 B4 B9 B1 100.8(4) . . . .
B8 B4 B9 B1 137.8(4) . . . .
C1 B4 B9 B8 -100.8(4) . . . .
C2 B4 B9 B8 -37.1(3) . . . .
B1 B4 B9 B8 -137.8(4) . . . .
C1 B4 B9 B10 -64.2(4) . . . .
C2 B4 B9 B10 -0.5(5) . . . .
B8 B4 B9 B10 36.5(4) . . . .
B1 B4 B9 B10 -101.3(4) . . . .
C1 B4 B9 B5 -1.2(5) . . . .
C2 B4 B9 B5 62.5(4) . . . .
B8 B4 B9 B5 99.6(4) . . . .
B1 B4 B9 B5 -38.2(4) . . . .
C2 B8 B10 B7 -37.5(3) . . . .
B9 B8 B10 B7 -138.0(4) . . . .
B4 B8 B10 B7 -100.7(4) . . . .
C2 B8 B10 B5 62.2(5) . . . .
B7 B8 B10 B5 99.7(4) . . . .
B9 B8 B10 B5 -38.3(4) . . . .
B4 B8 B10 B5 -1.1(5) . . . .
C2 B8 B10 B9 100.5(4) . . . .
B7 B8 B10 B9 138.0(4) . . . .
B4 B8 B10 B9 37.3(4) . . . .
C2 B8 B10 B6 -0.2(5) . . . .
B7 B8 B10 B6 37.3(4) . . . .
B9 B8 B10 B6 -100.7(4) . . . .
B4 B8 B10 B6 -63.5(5) . . . .
C2 B7 B10 B8 37.1(3) . . . .
B6 B7 B10 B8 138.0(4) . . . .
B3 B7 B10 B8 99.7(4) . . . .
C2 B7 B10 B5 -64.0(5) . . . .
B8 B7 B10 B5 -101.2(4) . . . .
B6 B7 B10 B5 36.8(4) . . . .
B3 B7 B10 B5 -1.4(5) . . . .
C2 B7 B10 B9 -0.5(5) . . . .
B8 B7 B10 B9 -37.6(4) . . . .
B6 B7 B10 B9 100.4(4) . . . .
B3 B7 B10 B9 62.1(5) . . . .
C2 B7 B10 B6 -100.9(4) . . . .
B8 B7 B10 B6 -138.0(4) . . . .
B3 B7 B10 B6 -38.3(4) . . . .
B2 B5 B10 B8 -61.7(5) . . . .
B6 B5 B10 B8 -100.0(4) . . . .
B1 B5 B10 B8 1.8(5) . . . .
B9 B5 B10 B8 38.3(4) . . . .
B2 B5 B10 B7 1.2(6) . . . .
B6 B5 B10 B7 -37.0(4) . . . .
B1 B5 B10 B7 64.8(5) . . . .
B9 B5 B10 B7 101.2(4) . . . .
B2 B5 B10 B9 -99.9(5) . . . .
B6 B5 B10 B9 -138.2(4) . . . .
B1 B5 B10 B9 -36.4(4) . . . .
B2 B5 B10 B6 38.3(4) . . . .
B1 B5 B10 B6 101.8(4) . . . .
B9 B5 B10 B6 138.2(4) . . . .
B1 B9 B10 B8 -100.6(4) . . . .
B5 B9 B10 B8 -137.2(4) . . . .
B4 B9 B10 B8 -36.8(3) . . . .
B1 B9 B10 B7 -63.3(5) . . . .
B8 B9 B10 B7 37.4(4) . . . .
B5 B9 B10 B7 -99.9(4) . . . .
B4 B9 B10 B7 0.6(5) . . . .
B1 B9 B10 B5 36.6(4) . . . .
B8 B9 B10 B5 137.2(4) . . . .
B4 B9 B10 B5 100.5(4) . . . .
B1 B9 B10 B6 -0.3(5) . . . .
B8 B9 B10 B6 100.3(4) . . . .
B5 B9 B10 B6 -36.9(3) . . . .
B4 B9 B10 B6 63.6(5) . . . .
B5 B6 B10 B8 100.9(4) . . . .
B7 B6 B10 B8 -37.3(3) . . . .
B3 B6 B10 B8 0.9(5) . . . .
B2 B6 B10 B8 63.9(4) . . . .
B5 B6 B10 B7 138.1(4) . . . .
B3 B6 B10 B7 38.2(3) . . . .
B2 B6 B10 B7 101.2(4) . . . .
B7 B6 B10 B5 -138.1(4) . . . .
B3 B6 B10 B5 -100.0(4) . . . .
B2 B6 B10 B5 -36.9(4) . . . .
B5 B6 B10 B9 37.4(4) . . . .
B7 B6 B10 B9 -100.7(4) . . . .
B3 B6 B10 B9 -62.6(4) . . . .
B2 B6 B10 B9 0.5(5) . . . .
